data_7236916
loop_
_publ_author_name
'Yan, Han'
'Meng, Xinlei'
'Li, Baoyan'
'Ge, Shusheng'
'Lu, Yun'

_publ_section_title
;
 Design, synthesis, photophysical properties and pH-sensing application of
 pyrimidine-phthalimide derivatives
;
_journal_issue 40
_journal_name_full 'J. Mater. Chem. C'
_journal_page_first 10589
_journal_paper_doi 10.1039/C7TC03472E
_journal_volume 5
_journal_year 2017
_chemical_formula_moiety 'C32 H29 N5 O2, 2(C4 H8 O)'
_chemical_formula_sum 'C40 H45 N5 O4'
_chemical_formula_weight 659.81
_space_group_crystal_system monoclinic
_space_group_IT_number 14
_space_group_name_Hall '-P 2yn'
_space_group_name_H-M_alt 'P 1 21/n 1'
_atom_sites_solution_hydrogens geom
_audit_creation_method SHELXL-2014/7
_audit_update_record
;
2017-08-02 deposited with the CCDC.
2017-09-19 downloaded from the CCDC.
;
_cell_angle_alpha 90
_cell_angle_beta 99.639(3)
_cell_angle_gamma 90
_cell_formula_units_Z 4
_cell_length_a 15.7201(16)
_cell_length_b 8.3942(6)
_cell_length_c 26.601(2)
_cell_measurement_reflns_used 2939
_cell_measurement_temperature 173(2)
_cell_measurement_theta_max 24.82
_cell_measurement_theta_min 2.82
_cell_volume 3460.6(5)
_computing_structure_refinement 'SHELXL-2014/7 (Sheldrick, 2014)'
_diffrn_ambient_temperature 173(2)
_diffrn_measured_fraction_theta_full 0.994
_diffrn_measured_fraction_theta_max 0.992
_diffrn_measurement_device_type 'PHOTON 100 CMOS detector'
_diffrn_measurement_method 'omega scan'
_diffrn_radiation_type MoK\a
_diffrn_radiation_wavelength 0.71073
_diffrn_reflns_av_R_equivalents 0.0837
_diffrn_reflns_av_unetI/netI 0.0778
_diffrn_reflns_Laue_measured_fraction_full 0.994
_diffrn_reflns_Laue_measured_fraction_max 0.992
_diffrn_reflns_limit_h_max 18
_diffrn_reflns_limit_h_min -17
_diffrn_reflns_limit_k_max 9
_diffrn_reflns_limit_k_min -10
_diffrn_reflns_limit_l_max 31
_diffrn_reflns_limit_l_min -31
_diffrn_reflns_number 19826
_diffrn_reflns_point_group_measured_fraction_full 0.994
_diffrn_reflns_point_group_measured_fraction_max 0.992
_diffrn_reflns_theta_full 25.242
_diffrn_reflns_theta_max 25.313
_diffrn_reflns_theta_min 2.820
_diffrn_source 'fine-focus sealed tube'
_exptl_absorpt_coefficient_mu 0.083
_exptl_absorpt_correction_T_max 0.7452
_exptl_absorpt_correction_T_min 0.5968
_exptl_absorpt_correction_type multi-scan
_exptl_absorpt_process_details 'SADABS (Bruker, 2014)'
_exptl_crystal_density_diffrn 1.266
_exptl_crystal_description sheet
_exptl_crystal_F_000 1408
_exptl_crystal_size_max 0.350
_exptl_crystal_size_mid 0.230
_exptl_crystal_size_min 0.070
_refine_diff_density_max 0.363
_refine_diff_density_min -0.361
_refine_diff_density_rms 0.056
_refine_ls_extinction_method none
_refine_ls_goodness_of_fit_ref 1.055
_refine_ls_hydrogen_treatment constr
_refine_ls_matrix_type full
_refine_ls_number_parameters 487
_refine_ls_number_reflns 6260
_refine_ls_number_restraints 374
_refine_ls_restrained_S_all 1.072
_refine_ls_R_factor_all 0.1269
_refine_ls_R_factor_gt 0.0634
_refine_ls_shift/su_max 0.000
_refine_ls_shift/su_mean 0.000
_refine_ls_structure_factor_coef Fsqd
_refine_ls_weighting_details 'w=1/[\s^2^(Fo^2^)+(0.0538P)^2^+2.0372P] where P=(Fo^2^+2Fc^2^)/3'
_refine_ls_weighting_scheme calc
_refine_ls_wR_factor_gt 0.1319
_refine_ls_wR_factor_ref 0.1568
_reflns_Friedel_coverage 0.000
_reflns_number_gt 3613
_reflns_number_total 6260
_reflns_threshold_expression 'I > 2\s(I)'
_cod_data_source_file c7tc03472e2.cif
_cod_data_source_block 1_CCDC1
_cod_original_cell_volume 3460.7(5)
_cod_original_sg_symbol_H-M 'P 21/n'
_cod_database_code 7236916
_shelx_shelxl_version_number 2014/7
_shelx_space_group_comment
;
The symmetry employed for this shelxl refinement is uniquely defined
by the following loop, which should always be used as a source of
symmetry information in preference to the above space-group names.
They are only intended as comments.
;
_shelx_estimated_absorpt_t_min 0.972
_shelx_estimated_absorpt_t_max 0.994

loop_
_space_group_symop_operation_xyz
'x, y, z'
'-x+1/2, y+1/2, -z+1/2'
'-x, -y, -z'
'x-1/2, -y-1/2, z-1/2'

loop_
_atom_site_label
_atom_site_type_symbol
_atom_site_fract_x
_atom_site_fract_y
_atom_site_fract_z
_atom_site_U_iso_or_equiv
_atom_site_adp_type
_atom_site_occupancy
_atom_site_site_symmetry_order
_atom_site_calc_flag
_atom_site_refinement_flags_posn
_atom_site_refinement_flags_adp
_atom_site_refinement_flags_occupancy
_atom_site_disorder_assembly
_atom_site_disorder_group
C1 C 0.9363(2) 0.1781(3) 0.23730(12) 0.0343(7) Uani 1 1 d . . . . .
C2 C 1.0538(2) 0.3470(3) 0.25807(11) 0.0288(7) Uani 1 1 d . . . . .
C3 C 1.08675(19) 0.1808(3) 0.25805(10) 0.0254(6) Uani 1 1 d . . . . .
C4 C 1.01695(19) 0.0807(3) 0.24575(11) 0.0286(7) Uani 1 1 d . . . . .
C5 C 1.0280(2) -0.0826(3) 0.24382(13) 0.0409(8) Uani 1 1 d . . . . .
H5 H 0.9802 -0.1524 0.2353 0.049 Uiso 1 1 calc R U . . .
C6 C 1.1117(2) -0.1401(4) 0.25482(12) 0.0405(8) Uani 1 1 d . . . . .
H6 H 1.1213 -0.2517 0.2539 0.049 Uiso 1 1 calc R U . . .
C7 C 1.1816(2) -0.0390(3) 0.26714(12) 0.0363(8) Uani 1 1 d . . . . .
H7 H 1.2382 -0.0819 0.2743 0.044 Uiso 1 1 calc R U . . .
C8 C 1.1697(2) 0.1240(3) 0.26905(11) 0.0335(7) Uani 1 1 d . . . . .
H8 H 1.2173 0.1942 0.2777 0.040 Uiso 1 1 calc R U . . .
C9 C 0.90816(19) 0.4728(3) 0.24561(11) 0.0294(7) Uani 1 1 d . . . . .
C10 C 0.85290(18) 0.6576(3) 0.29291(11) 0.0267(7) Uani 1 1 d . . . . .
C11 C 0.81245(18) 0.7259(3) 0.24781(11) 0.0274(7) Uani 1 1 d . . . . .
H11 H 0.7769 0.8171 0.2486 0.033 Uiso 1 1 calc R U . . .
C12 C 0.82407(18) 0.6607(3) 0.20141(11) 0.0261(6) Uani 1 1 d . . . . .
C13 C 0.84841(19) 0.7277(3) 0.34272(11) 0.0294(7) Uani 1 1 d . . . . .
H13 H 0.8067 0.8081 0.3451 0.035 Uiso 1 1 calc R U . . .
C14 C 0.90117(19) 0.6822(3) 0.38501(11) 0.0288(7) Uani 1 1 d . . . . .
H14 H 0.9378 0.5950 0.3806 0.035 Uiso 1 1 calc R U . . .
C15 C 0.94441(19) 0.8671(3) 0.53770(11) 0.0278(7) Uani 1 1 d . . . . .
C16 C 0.87345(19) 0.9190(3) 0.50243(11) 0.0304(7) Uani 1 1 d . . . . .
H16 H 0.8354 0.9960 0.5125 0.036 Uiso 1 1 calc R U . . .
C17 C 0.85787(19) 0.8604(3) 0.45328(11) 0.0296(7) Uani 1 1 d . . . . .
H17 H 0.8097 0.8993 0.4302 0.036 Uiso 1 1 calc R U . . .
C18 C 0.91133(19) 0.7447(3) 0.43650(11) 0.0270(7) Uani 1 1 d . . . . .
C19 C 0.9806(2) 0.6916(3) 0.47252(11) 0.0308(7) Uani 1 1 d . . . . .
H19 H 1.0176 0.6121 0.4627 0.037 Uiso 1 1 calc R U . . .
C20 C 0.9974(2) 0.7496(3) 0.52167(11) 0.0315(7) Uani 1 1 d . . . . .
H20 H 1.0452 0.7097 0.5449 0.038 Uiso 1 1 calc R U . . .
C21 C 0.9077(2) 1.0481(4) 0.60336(13) 0.0452(9) Uani 1 1 d . . . . .
H21A H 0.9032 1.1387 0.5798 0.068 Uiso 1 1 calc R U . . .
H21B H 0.9331 1.0836 0.6377 0.068 Uiso 1 1 calc R U . . .
H21C H 0.8500 1.0044 0.6039 0.068 Uiso 1 1 calc R U . . .
C22 C 1.0369(2) 0.8710(4) 0.62216(12) 0.0436(8) Uani 1 1 d . . . . .
H22A H 1.0288 0.7591 0.6307 0.065 Uiso 1 1 calc R U . . .
H22B H 1.0438 0.9355 0.6533 0.065 Uiso 1 1 calc R U . . .
H22C H 1.0886 0.8811 0.6063 0.065 Uiso 1 1 calc R U . . .
C23 C 0.78813(19) 0.7342(3) 0.15281(11) 0.0292(7) Uani 1 1 d . . . . .
H23 H 0.7499 0.8218 0.1530 0.035 Uiso 1 1 calc R U . . .
C24 C 0.80630(18) 0.6842(3) 0.10801(11) 0.0283(7) Uani 1 1 d . . . . .
H24 H 0.8404 0.5904 0.1093 0.034 Uiso 1 1 calc R U . . .
C25 C 0.74036(19) 0.8845(3) -0.04212(11) 0.0302(7) Uani 1 1 d . . . . .
C26 C 0.70752(19) 0.9504(3) -0.00060(11) 0.0311(7) Uani 1 1 d . . . . .
H26 H 0.6708 1.0409 -0.0060 0.037 Uiso 1 1 calc R U . . .
C27 C 0.72742(19) 0.8865(3) 0.04753(11) 0.0295(7) Uani 1 1 d . . . . .
H27 H 0.7041 0.9341 0.0746 0.035 Uiso 1 1 calc R U . . .
C28 C 0.78115(18) 0.7534(3) 0.05770(10) 0.0261(6) Uani 1 1 d . . . . .
C29 C 0.8134(2) 0.6889(3) 0.01641(11) 0.0329(7) Uani 1 1 d . . . . .
H29 H 0.8500 0.5983 0.0219 0.039 Uiso 1 1 calc R U . . .
C30 C 0.7944(2) 0.7515(3) -0.03202(11) 0.0339(7) Uani 1 1 d . . . . .
H30 H 0.8182 0.7038 -0.0589 0.041 Uiso 1 1 calc R U . . .
C31 C 0.6583(3) 1.0743(4) -0.10109(13) 0.0551(10) Uani 1 1 d . . . . .
H31A H 0.6013 1.0333 -0.0975 0.083 Uiso 1 1 calc R U . . .
H31B H 0.6570 1.1129 -0.1360 0.083 Uiso 1 1 calc R U . . .
H31C H 0.6738 1.1621 -0.0770 0.083 Uiso 1 1 calc R U . . .
C32 C 0.7499(3) 0.8721(4) -0.13326(12) 0.0499(10) Uani 1 1 d . . . . .
H32A H 0.8131 0.8685 -0.1276 0.075 Uiso 1 1 calc R U . . .
H32B H 0.7291 0.9325 -0.1644 0.075 Uiso 1 1 calc R U . . .
H32C H 0.7269 0.7634 -0.1369 0.075 Uiso 1 1 calc R U . . .
N1 N 0.96439(15) 0.3369(3) 0.24535(9) 0.0272(6) Uani 1 1 d . . . . .
N2 N 0.87409(15) 0.5285(3) 0.20049(9) 0.0288(6) Uani 1 1 d . . . . .
N3 N 0.90197(15) 0.5248(3) 0.29183(9) 0.0290(6) Uani 1 1 d . . . . .
N4 N 0.96171(18) 0.9265(3) 0.58656(9) 0.0379(7) Uani 1 1 d . . . . .
N5 N 0.72125(19) 0.9488(3) -0.09039(9) 0.0413(7) Uani 1 1 d . . . . .
O1 O 0.86281(15) 0.1367(3) 0.22656(11) 0.0589(7) Uani 1 1 d . . . . .
O2 O 1.09456(14) 0.4689(2) 0.26686(9) 0.0444(6) Uani 1 1 d . . . . .
O3A O 0.1473(4) 0.4946(6) 0.1302(2) 0.0994(18) Uani 0.671(4) 1 d D U P A 1
C33A C 0.0601(6) 0.5210(10) 0.1282(4) 0.111(3) Uani 0.671(4) 1 d D U P A 1
H33A H 0.0436 0.4932 0.1614 0.133 Uiso 0.671(4) 1 calc R U P A 1
H33B H 0.0270 0.4517 0.1018 0.133 Uiso 0.671(4) 1 calc R U P A 1
C34A C 0.0383(4) 0.6893(8) 0.1161(3) 0.083(2) Uani 0.671(4) 1 d D U P A 1
H34A H 0.0075 0.7374 0.1419 0.100 Uiso 0.671(4) 1 calc R U P A 1
H34B H 0.0024 0.7001 0.0820 0.100 Uiso 0.671(4) 1 calc R U P A 1
C35A C 0.1252(4) 0.7641(7) 0.1175(3) 0.0765(19) Uani 0.671(4) 1 d D U P A 1
H35A H 0.1233 0.8462 0.0907 0.092 Uiso 0.671(4) 1 calc R U P A 1
H35B H 0.1456 0.8139 0.1511 0.092 Uiso 0.671(4) 1 calc R U P A 1
C36A C 0.1796(6) 0.6358(12) 0.1088(5) 0.103(3) Uani 0.671(4) 1 d D U P A 1
H36A H 0.2398 0.6571 0.1253 0.124 Uiso 0.671(4) 1 calc R U P A 1
H36B H 0.1787 0.6215 0.0717 0.124 Uiso 0.671(4) 1 calc R U P A 1
O3B O 0.8914(4) 0.3240(6) 0.06026(18) 0.0845(16) Uani 0.671(4) 1 d D U P A 1
C33B C 0.8721(6) 0.2279(11) 0.0998(3) 0.066(2) Uani 0.671(4) 1 d D U P A 1
H33C H 0.8135 0.1821 0.0906 0.079 Uiso 0.671(4) 1 calc R U P A 1
H33D H 0.8744 0.2910 0.1314 0.079 Uiso 0.671(4) 1 calc R U P A 1
C34B C 0.9383(5) 0.0984(8) 0.1073(2) 0.0653(17) Uani 0.671(4) 1 d D U P A 1
H34C H 0.9135 -0.0018 0.1181 0.078 Uiso 0.671(4) 1 calc R U P A 1
H34D H 0.9883 0.1292 0.1333 0.078 Uiso 0.671(4) 1 calc R U P A 1
C35B C 0.9640(9) 0.0804(15) 0.0560(3) 0.083(3) Uani 0.671(4) 1 d D U P A 1
H35C H 1.0276 0.0816 0.0586 0.099 Uiso 0.671(4) 1 calc R U P A 1
H35D H 0.9413 -0.0200 0.0394 0.099 Uiso 0.671(4) 1 calc R U P A 1
C36B C 0.9245(6) 0.2211(9) 0.0272(3) 0.100(2) Uani 0.671(4) 1 d D U P A 1
H36C H 0.9684 0.2772 0.0112 0.120 Uiso 0.671(4) 1 calc R U P A 1
H36D H 0.8776 0.1859 -0.0001 0.120 Uiso 0.671(4) 1 calc R U P A 1
O3Z O 0.1846(11) 0.595(2) 0.1166(7) 0.113(4) Uiso 0.329(4) 1 d D U P A 2
C33Z C 0.1287(12) 0.557(3) 0.1504(6) 0.105(4) Uiso 0.329(4) 1 d D U P A 2
H33G H 0.1424 0.6233 0.1816 0.126 Uiso 0.329(4) 1 calc R U P A 2
H33H H 0.1349 0.4439 0.1604 0.126 Uiso 0.329(4) 1 calc R U P A 2
C34Z C 0.0397(12) 0.589(3) 0.1247(7) 0.115(5) Uiso 0.329(4) 1 d D U P A 2
H34G H 0.0164 0.6872 0.1381 0.138 Uiso 0.329(4) 1 calc R U P A 2
H34H H 0.0010 0.4987 0.1286 0.138 Uiso 0.329(4) 1 calc R U P A 2
C35Z C 0.0506(9) 0.610(2) 0.0698(5) 0.093(4) Uiso 0.329(4) 1 d D U P A 2
H35G H 0.0455 0.5068 0.0516 0.112 Uiso 0.329(4) 1 calc R U P A 2
H35H H 0.0068 0.6846 0.0518 0.112 Uiso 0.329(4) 1 calc R U P A 2
C36Z C 0.1375(10) 0.6757(19) 0.0731(6) 0.092(4) Uiso 0.329(4) 1 d D U P A 2
H36G H 0.1617 0.6521 0.0418 0.111 Uiso 0.329(4) 1 calc R U P A 2
H36H H 0.1377 0.7924 0.0785 0.111 Uiso 0.329(4) 1 calc R U P A 2
O3Y O 0.9635(8) 0.1711(14) 0.1352(4) 0.107(4) Uiso 0.329(4) 1 d D U P A 2
C33Y C 0.8764(12) 0.204(4) 0.1116(7) 0.082(5) Uiso 0.329(4) 1 d D U P A 2
H33E H 0.8555 0.3038 0.1252 0.098 Uiso 0.329(4) 1 calc R U P A 2
H33F H 0.8376 0.1157 0.1177 0.098 Uiso 0.329(4) 1 calc R U P A 2
C34Y C 0.8798(11) 0.220(2) 0.0565(6) 0.083(4) Uiso 0.329(4) 1 d D U P A 2
H34E H 0.9016 0.3256 0.0482 0.099 Uiso 0.329(4) 1 calc R U P A 2
H34F H 0.8228 0.2001 0.0352 0.099 Uiso 0.329(4) 1 calc R U P A 2
C35Y C 0.9439(17) 0.088(4) 0.0507(7) 0.082(5) Uiso 0.329(4) 1 d D U P A 2
H35E H 0.9136 -0.0104 0.0371 0.098 Uiso 0.329(4) 1 calc R U P A 2
H35F H 0.9838 0.1211 0.0275 0.098 Uiso 0.329(4) 1 calc R U P A 2
C36Y C 0.9911(12) 0.062(2) 0.1029(6) 0.115(5) Uiso 0.329(4) 1 d D U P A 2
H36E H 0.9803 -0.0476 0.1143 0.138 Uiso 0.329(4) 1 calc R U P A 2
H36F H 1.0539 0.0741 0.1034 0.138 Uiso 0.329(4) 1 calc R U P A 2

loop_
_atom_site_aniso_label
_atom_site_aniso_U_11
_atom_site_aniso_U_22
_atom_site_aniso_U_33
_atom_site_aniso_U_23
_atom_site_aniso_U_13
_atom_site_aniso_U_12
C1 0.0288(19) 0.0291(17) 0.046(2) -0.0050(14) 0.0073(15) -0.0033(14)
C2 0.0361(18) 0.0212(15) 0.0273(17) 0.0011(12) 0.0005(13) 0.0014(13)
C3 0.0310(18) 0.0209(14) 0.0234(15) 0.0007(12) 0.0020(12) 0.0012(12)
C4 0.0303(18) 0.0227(15) 0.0335(17) -0.0018(13) 0.0075(14) -0.0011(12)
C5 0.039(2) 0.0249(16) 0.060(2) -0.0065(15) 0.0136(17) -0.0069(14)
C6 0.049(2) 0.0236(16) 0.050(2) -0.0013(14) 0.0125(17) 0.0059(15)
C7 0.0347(19) 0.0298(17) 0.0439(19) 0.0004(14) 0.0053(15) 0.0072(14)
C8 0.0318(19) 0.0274(17) 0.0410(19) -0.0004(13) 0.0056(14) -0.0025(13)
C9 0.0328(18) 0.0234(15) 0.0312(17) -0.0008(13) 0.0028(14) 0.0029(13)
C10 0.0260(17) 0.0254(15) 0.0293(16) -0.0003(13) 0.0068(13) -0.0009(13)
C11 0.0219(16) 0.0267(15) 0.0340(17) -0.0007(13) 0.0058(13) 0.0040(12)
C12 0.0215(16) 0.0266(15) 0.0295(16) -0.0005(13) 0.0019(12) -0.0019(12)
C13 0.0289(17) 0.0291(16) 0.0312(17) 0.0000(13) 0.0081(13) 0.0033(13)
C14 0.0333(18) 0.0221(15) 0.0325(17) 0.0002(13) 0.0100(14) 0.0020(13)
C15 0.0327(18) 0.0260(15) 0.0256(16) 0.0004(12) 0.0076(13) -0.0032(13)
C16 0.0303(18) 0.0304(16) 0.0316(17) -0.0025(13) 0.0083(14) 0.0018(13)
C17 0.0264(17) 0.0303(16) 0.0319(17) 0.0029(13) 0.0040(13) 0.0022(13)
C18 0.0324(18) 0.0195(14) 0.0302(16) 0.0021(12) 0.0087(13) -0.0029(13)
C19 0.0329(18) 0.0277(16) 0.0329(17) 0.0019(13) 0.0091(14) 0.0055(13)
C20 0.0330(18) 0.0294(16) 0.0310(17) 0.0040(13) 0.0018(14) 0.0021(13)
C21 0.045(2) 0.054(2) 0.039(2) -0.0142(16) 0.0150(17) -0.0036(17)
C22 0.052(2) 0.048(2) 0.0290(18) -0.0006(15) 0.0016(16) -0.0029(17)
C23 0.0252(17) 0.0291(16) 0.0315(17) -0.0007(13) -0.0002(13) 0.0036(13)
C24 0.0232(16) 0.0270(15) 0.0326(17) -0.0030(13) -0.0012(13) -0.0021(12)
C25 0.0301(18) 0.0296(16) 0.0296(17) -0.0036(13) 0.0014(13) -0.0043(13)
C26 0.0299(18) 0.0292(16) 0.0332(18) -0.0013(13) 0.0025(14) 0.0041(13)
C27 0.0286(17) 0.0328(16) 0.0266(16) -0.0039(13) 0.0034(13) 0.0016(13)
C28 0.0219(16) 0.0281(15) 0.0269(16) -0.0023(12) 0.0002(12) -0.0014(12)
C29 0.0332(19) 0.0295(16) 0.0348(18) -0.0034(14) 0.0024(14) 0.0066(13)
C30 0.0380(19) 0.0335(17) 0.0305(17) -0.0042(14) 0.0065(14) 0.0028(14)
C31 0.063(3) 0.063(2) 0.040(2) 0.0169(18) 0.0116(19) 0.019(2)
C32 0.070(3) 0.054(2) 0.0277(18) 0.0014(16) 0.0113(17) 0.0100(19)
N1 0.0278(14) 0.0221(12) 0.0302(14) -0.0023(10) 0.0008(11) 0.0028(10)
N2 0.0297(15) 0.0269(13) 0.0288(14) -0.0012(11) 0.0017(11) 0.0028(11)
N3 0.0317(15) 0.0259(13) 0.0285(14) -0.0004(11) 0.0024(11) 0.0032(11)
N4 0.0432(18) 0.0399(15) 0.0304(15) -0.0084(12) 0.0052(13) 0.0021(12)
N5 0.0542(19) 0.0425(16) 0.0280(15) 0.0023(12) 0.0091(13) 0.0144(14)
O1 0.0290(15) 0.0405(14) 0.107(2) -0.0107(14) 0.0097(14) -0.0018(11)
O2 0.0423(14) 0.0227(11) 0.0629(16) -0.0039(11) -0.0062(12) -0.0028(10)
O3A 0.115(4) 0.070(3) 0.111(4) 0.024(3) 0.014(3) 0.034(3)
C33A 0.079(5) 0.093(6) 0.158(6) 0.034(5) 0.014(5) -0.018(5)
C34A 0.055(4) 0.081(5) 0.115(5) 0.003(4) 0.022(4) 0.009(4)
C35A 0.082(5) 0.059(4) 0.095(5) -0.013(3) 0.036(4) -0.011(3)
C36A 0.057(4) 0.113(7) 0.142(7) 0.035(6) 0.023(5) 0.015(5)
O3B 0.120(4) 0.056(3) 0.075(3) 0.005(2) 0.009(3) 0.026(3)
C33B 0.077(4) 0.049(4) 0.070(5) -0.012(4) 0.006(4) 0.008(3)
C34B 0.074(4) 0.058(3) 0.067(4) -0.007(3) 0.020(3) 0.007(3)
C35B 0.098(7) 0.073(5) 0.080(5) -0.010(4) 0.024(5) 0.017(5)
C36B 0.145(7) 0.087(5) 0.073(5) 0.007(4) 0.035(5) 0.021(5)

loop_
_atom_type_symbol
_atom_type_description
_atom_type_scat_dispersion_real
_atom_type_scat_dispersion_imag
_atom_type_scat_source
C C 0.0033 0.0016 'International Tables Vol C Tables 4.2.6.8 and 6.1.1.4'
H H 0.0000 0.0000 'International Tables Vol C Tables 4.2.6.8 and 6.1.1.4'
N N 0.0061 0.0033 'International Tables Vol C Tables 4.2.6.8 and 6.1.1.4'
O O 0.0106 0.0060 'International Tables Vol C Tables 4.2.6.8 and 6.1.1.4'

loop_
_geom_angle_atom_site_label_1
_geom_angle_atom_site_label_2
_geom_angle_atom_site_label_3
_geom_angle
O1 C1 N1 125.3(3)
O1 C1 C4 129.8(3)
N1 C1 C4 104.9(2)
O2 C2 N1 125.3(3)
O2 C2 C3 128.4(3)
N1 C2 C3 106.3(2)
C8 C3 C4 121.9(3)
C8 C3 C2 130.1(3)
C4 C3 C2 108.0(3)
C3 C4 C5 120.9(3)
C3 C4 C1 108.9(2)
C5 C4 C1 130.2(3)
C4 C5 C6 117.3(3)
C4 C5 H5 121.4
C6 C5 H5 121.4
C7 C6 C5 121.6(3)
C7 C6 H6 119.2
C5 C6 H6 119.2
C8 C7 C6 120.6(3)
C8 C7 H7 119.7
C6 C7 H7 119.7
C3 C8 C7 117.7(3)
C3 C8 H8 121.2
C7 C8 H8 121.2
N2 C9 N3 130.4(3)
N2 C9 N1 115.6(2)
N3 C9 N1 113.9(2)
N3 C10 C11 120.1(2)
N3 C10 C13 117.6(2)
C11 C10 C13 122.3(3)
C10 C11 C12 119.8(3)
C10 C11 H11 120.1
C12 C11 H11 120.1
N2 C12 C11 119.9(3)
N2 C12 C23 117.9(2)
C11 C12 C23 122.1(3)
C14 C13 C10 122.0(3)
C14 C13 H13 119.0
C10 C13 H13 119.0
C13 C14 C18 130.2(3)
C13 C14 H14 114.9
C18 C14 H14 114.9
N4 C15 C16 121.9(3)
N4 C15 C20 120.6(3)
C16 C15 C20 117.5(3)
C17 C16 C15 121.2(3)
C17 C16 H16 119.4
C15 C16 H16 119.4
C16 C17 C18 121.8(3)
C16 C17 H17 119.1
C18 C17 H17 119.1
C19 C18 C17 116.2(3)
C19 C18 C14 118.8(3)
C17 C18 C14 125.0(3)
C20 C19 C18 122.8(3)
C20 C19 H19 118.6
C18 C19 H19 118.6
C19 C20 C15 120.5(3)
C19 C20 H20 119.8
C15 C20 H20 119.8
N4 C21 H21A 109.5
N4 C21 H21B 109.5
H21A C21 H21B 109.5
N4 C21 H21C 109.5
H21A C21 H21C 109.5
H21B C21 H21C 109.5
N4 C22 H22A 109.5
N4 C22 H22B 109.5
H22A C22 H22B 109.5
N4 C22 H22C 109.5
H22A C22 H22C 109.5
H22B C22 H22C 109.5
C24 C23 C12 123.2(3)
C24 C23 H23 118.4
C12 C23 H23 118.4
C23 C24 C28 129.0(3)
C23 C24 H24 115.5
C28 C24 H24 115.5
N5 C25 C30 121.4(3)
N5 C25 C26 121.7(3)
C30 C25 C26 116.9(3)
C27 C26 C25 121.4(3)
C27 C26 H26 119.3
C25 C26 H26 119.3
C26 C27 C28 121.8(3)
C26 C27 H27 119.1
C28 C27 H27 119.1
C29 C28 C27 116.4(3)
C29 C28 C24 119.5(3)
C27 C28 C24 124.0(3)
C30 C29 C28 122.6(3)
C30 C29 H29 118.7
C28 C29 H29 118.7
C29 C30 C25 120.9(3)
C29 C30 H30 119.6
C25 C30 H30 119.6
N5 C31 H31A 109.5
N5 C31 H31B 109.5
H31A C31 H31B 109.5
N5 C31 H31C 109.5
H31A C31 H31C 109.5
H31B C31 H31C 109.5
N5 C32 H32A 109.5
N5 C32 H32B 109.5
H32A C32 H32B 109.5
N5 C32 H32C 109.5
H32A C32 H32C 109.5
H32B C32 H32C 109.5
C2 N1 C1 111.9(2)
C2 N1 C9 123.0(2)
C1 N1 C9 124.8(2)
C9 N2 C12 114.9(2)
C9 N3 C10 114.9(2)
C15 N4 C21 121.0(3)
C15 N4 C22 120.4(3)
C21 N4 C22 118.6(3)
C25 N5 C31 120.4(3)
C25 N5 C32 120.8(3)
C31 N5 C32 117.7(3)
C33A O3A C36A 105.4(6)
O3A C33A C34A 110.8(6)
O3A C33A H33A 109.5
C34A C33A H33A 109.5
O3A C33A H33B 109.5
C34A C33A H33B 109.5
H33A C33A H33B 108.1
C33A C34A C35A 102.6(5)
C33A C34A H34A 111.2
C35A C34A H34A 111.2
C33A C34A H34B 111.2
C35A C34A H34B 111.2
H34A C34A H34B 109.2
C36A C35A C34A 104.5(6)
C36A C35A H35A 110.9
C34A C35A H35A 110.9
C36A C35A H35B 110.9
C34A C35A H35B 110.9
H35A C35A H35B 108.9
C35A C36A O3A 107.2(7)
C35A C36A H36A 110.3
O3A C36A H36A 110.3
C35A C36A H36B 110.3
O3A C36A H36B 110.3
H36A C36A H36B 108.5
C36B O3B C33B 105.5(5)
O3B C33B C34B 106.7(6)
O3B C33B H33C 110.4
C34B C33B H33C 110.4
O3B C33B H33D 110.4
C34B C33B H33D 110.4
H33C C33B H33D 108.6
C33B C34B C35B 103.9(6)
C33B C34B H34C 111.0
C35B C34B H34C 111.0
C33B C34B H34D 111.0
C35B C34B H34D 111.0
H34C C34B H34D 109.0
C36B C35B C34B 103.6(6)
C36B C35B H35C 111.0
C34B C35B H35C 111.0
C36B C35B H35D 111.0
C34B C35B H35D 111.0
H35C C35B H35D 109.0
O3B C36B C35B 109.7(6)
O3B C36B H36C 109.7
C35B C36B H36C 109.7
O3B C36B H36D 109.7
C35B C36B H36D 109.7
H36C C36B H36D 108.2
C33Z O3Z C36Z 109.3(13)
O3Z C33Z C34Z 108.1(12)
O3Z C33Z H33G 110.1
C34Z C33Z H33G 110.1
O3Z C33Z H33H 110.1
C34Z C33Z H33H 110.1
H33G C33Z H33H 108.4
C33Z C34Z C35Z 102.6(11)
C33Z C34Z H34G 111.3
C35Z C34Z H34G 111.3
C33Z C34Z H34H 111.3
C35Z C34Z H34H 111.3
H34G C34Z H34H 109.2
C36Z C35Z C34Z 104.0(11)
C36Z C35Z H35G 111.0
C34Z C35Z H35G 111.0
C36Z C35Z H35H 111.0
C34Z C35Z H35H 111.0
H35G C35Z H35H 109.0
O3Z C36Z C35Z 102.7(11)
O3Z C36Z H36G 111.2
C35Z C36Z H36G 111.2
O3Z C36Z H36H 111.2
C35Z C36Z H36H 111.2
H36G C36Z H36H 109.1
C36Y O3Y C33Y 103.4(13)
O3Y C33Y C34Y 105.1(12)
O3Y C33Y H33E 110.7
C34Y C33Y H33E 110.7
O3Y C33Y H33F 110.7
C34Y C33Y H33F 110.7
H33E C33Y H33F 108.8
C33Y C34Y C35Y 99.8(12)
C33Y C34Y H34E 111.8
C35Y C34Y H34E 111.8
C33Y C34Y H34F 111.8
C35Y C34Y H34F 111.8
H34E C34Y H34F 109.5
C36Y C35Y C34Y 104.4(11)
C36Y C35Y H35E 110.9
C34Y C35Y H35E 110.9
C36Y C35Y H35F 110.9
C34Y C35Y H35F 110.9
H35E C35Y H35F 108.9
O3Y C36Y C35Y 109.2(12)
O3Y C36Y H36E 109.9
C35Y C36Y H36E 109.9
O3Y C36Y H36F 109.9
C35Y C36Y H36F 109.9
H36E C36Y H36F 108.3

loop_
_geom_bond_atom_site_label_1
_geom_bond_atom_site_label_2
_geom_bond_distance
C1 O1 1.194(4)
C1 N1 1.410(4)
C1 C4 1.494(4)
C2 O2 1.209(3)
C2 N1 1.393(4)
C2 C3 1.487(4)
C3 C8 1.374(4)
C3 C4 1.377(4)
C4 C5 1.384(4)
C5 C6 1.386(4)
C5 H5 0.9500
C6 C7 1.383(4)
C6 H6 0.9500
C7 C8 1.383(4)
C7 H7 0.9500
C8 H8 0.9500
C9 N2 1.315(4)
C9 N3 1.324(4)
C9 N1 1.444(3)
C10 N3 1.359(3)
C10 C11 1.385(4)
C10 C13 1.462(4)
C11 C12 1.390(4)
C11 H11 0.9500
C12 N2 1.363(3)
C12 C23 1.458(4)
C13 C14 1.337(4)
C13 H13 0.9500
C14 C18 1.451(4)
C14 H14 0.9500
C15 N4 1.376(4)
C15 C16 1.401(4)
C15 C20 1.403(4)
C16 C17 1.380(4)
C16 H16 0.9500
C17 C18 1.405(4)
C17 H17 0.9500
C18 C19 1.397(4)
C19 C20 1.379(4)
C19 H19 0.9500
C20 H20 0.9500
C21 N4 1.446(4)
C21 H21A 0.9800
C21 H21B 0.9800
C21 H21C 0.9800
C22 N4 1.462(4)
C22 H22A 0.9800
C22 H22B 0.9800
C22 H22C 0.9800
C23 C24 1.339(4)
C23 H23 0.9500
C24 C28 1.452(4)
C24 H24 0.9500
C25 N5 1.379(4)
C25 C30 1.402(4)
C25 C26 1.408(4)
C26 C27 1.375(4)
C26 H26 0.9500
C27 C28 1.400(4)
C27 H27 0.9500
C28 C29 1.394(4)
C29 C30 1.377(4)
C29 H29 0.9500
C30 H30 0.9500
C31 N5 1.441(4)
C31 H31A 0.9800
C31 H31B 0.9800
C31 H31C 0.9800
C32 N5 1.445(4)
C32 H32A 0.9800
C32 H32B 0.9800
C32 H32C 0.9800
O3A C33A 1.381(9)
O3A C36A 1.444(10)
C33A C34A 1.476(9)
C33A H33A 0.9900
C33A H33B 0.9900
C34A C35A 1.498(8)
C34A H34A 0.9900
C34A H34B 0.9900
C35A C36A 1.419(10)
C35A H35A 0.9900
C35A H35B 0.9900
C36A H36A 0.9900
C36A H36B 0.9900
O3B C36B 1.394(7)
O3B C33B 1.397(9)
C33B C34B 1.495(9)
C33B H33C 0.9900
C33B H33D 0.9900
C34B C35B 1.496(10)
C34B H34C 0.9900
C34B H34D 0.9900
C35B C36B 1.485(11)
C35B H35C 0.9900
C35B H35D 0.9900
C36B H36C 0.9900
C36B H36D 0.9900
O3Z C33Z 1.394(13)
O3Z C36Z 1.437(13)
C33Z C34Z 1.475(15)
C33Z H33G 0.9900
C33Z H33H 0.9900
C34Z C35Z 1.509(16)
C34Z H34G 0.9900
C34Z H34H 0.9900
C35Z C36Z 1.462(13)
C35Z H35G 0.9900
C35Z H35H 0.9900
C36Z H36G 0.9900
C36Z H36H 0.9900
O3Y C36Y 1.376(13)
O3Y C33Y 1.434(14)
C33Y C34Y 1.482(14)
C33Y H33E 0.9900
C33Y H33F 0.9900
C34Y C35Y 1.522(15)
C34Y H34E 0.9900
C34Y H34F 0.9900
C35Y C36Y 1.477(15)
C35Y H35E 0.9900
C35Y H35F 0.9900
C36Y H36E 0.9900
C36Y H36F 0.9900
